data_7160928
loop_
_publ_author_name
'Lee, Anjun'
'Suresh, Sundaram'
'Du, Bo-Xun'
'Han, Xinlun'
'Yao, Ching-Fa'

_publ_section_title
;
 Chemoselective synthesis of multi-functionalized alkynes and alkenes
 <i>via</i> transition-metal-free iodination of terminal alkynes.
;
_journal_issue 5
_journal_name_full 'Organic &amp; biomolecular chemistry'
_journal_page_first 1016
_journal_page_last 1020
_journal_paper_doi 10.1039/d5ob01753j
_journal_volume 24
_journal_year 2026
_chemical_formula_moiety 'C9 H7 N O3'
_chemical_formula_sum 'C9 H7 N O3'
_chemical_formula_weight 177.16
_space_group_crystal_system monoclinic
_space_group_IT_number 14
_space_group_name_Hall '-P 2yn'
_space_group_name_H-M_alt 'P 1 21/n 1'
_atom_sites_solution_hydrogens geom
_audit_creation_method SHELXL-2014/7
_audit_update_record
;
2025-12-02 deposited with the CCDC.	2026-01-14 downloaded from the CCDC.
;
_cell_angle_alpha 90
_cell_angle_beta 94.279(2)
_cell_angle_gamma 90
_cell_formula_units_Z 4
_cell_length_a 7.4487(3)
_cell_length_b 13.7929(6)
_cell_length_c 7.9813(3)
_cell_measurement_reflns_used 5099
_cell_measurement_temperature 200(2)
_cell_measurement_theta_max 66.78
_cell_measurement_theta_min 6.42
_cell_volume 817.71(6)
_computing_structure_refinement 'SHELXL-2014/7 (Sheldrick, 2014)'
_diffrn_ambient_temperature 200(2)
_diffrn_measured_fraction_theta_full 0.971
_diffrn_measured_fraction_theta_max 0.971
_diffrn_measurement_device_type 'Bruker D8 Venture'
_diffrn_radiation_type CuK\a
_diffrn_radiation_wavelength 1.54178
_diffrn_reflns_av_R_equivalents 0.0585
_diffrn_reflns_av_unetI/netI 0.0506
_diffrn_reflns_Laue_measured_fraction_full 0.971
_diffrn_reflns_Laue_measured_fraction_max 0.971
_diffrn_reflns_limit_h_max 8
_diffrn_reflns_limit_h_min -8
_diffrn_reflns_limit_k_max 15
_diffrn_reflns_limit_k_min -16
_diffrn_reflns_limit_l_max 9
_diffrn_reflns_limit_l_min -9
_diffrn_reflns_number 5160
_diffrn_reflns_point_group_measured_fraction_full 0.971
_diffrn_reflns_point_group_measured_fraction_max 0.971
_diffrn_reflns_theta_full 66.770
_diffrn_reflns_theta_max 66.770
_diffrn_reflns_theta_min 6.418
_exptl_absorpt_coefficient_mu 0.929
_exptl_absorpt_correction_T_max 0.964
_exptl_absorpt_correction_T_min 0.606
_exptl_absorpt_correction_type multi-scan
_exptl_crystal_colour colorless
_exptl_crystal_density_diffrn 1.439
_exptl_crystal_description prism
_exptl_crystal_F_000 368
_exptl_crystal_size_max 0.600
_exptl_crystal_size_mid 0.540
_exptl_crystal_size_min 0.040
_refine_diff_density_max 0.310
_refine_diff_density_min -0.340
_refine_diff_density_rms 0.075
_refine_ls_extinction_method none
_refine_ls_goodness_of_fit_ref 1.085
_refine_ls_hydrogen_treatment constr
_refine_ls_matrix_type full
_refine_ls_number_parameters 118
_refine_ls_number_reflns 1417
_refine_ls_number_restraints 0
_refine_ls_restrained_S_all 1.085
_refine_ls_R_factor_all 0.0734
_refine_ls_R_factor_gt 0.0674
_refine_ls_shift/su_max 0.000
_refine_ls_shift/su_mean 0.000
_refine_ls_structure_factor_coef Fsqd
_refine_ls_weighting_details 'w=1/[\s^2^(Fo^2^)+(0.1347P)^2^+0.3130P] where P=(Fo^2^+2Fc^2^)/3'
_refine_ls_weighting_scheme calc
_refine_ls_wR_factor_gt 0.1902
_refine_ls_wR_factor_ref 0.2004
_reflns_Friedel_coverage 0.000
_reflns_number_gt 1242
_reflns_number_total 1417
_reflns_threshold_expression 'I > 2\s(I)'
_cod_data_source_file d5ob01753j2.cif
_cod_data_source_block shelx
_cod_original_sg_symbol_H-M 'P 21/n'
_cod_database_code 7160928
_shelx_shelxl_version_number 2014/7
_shelx_space_group_comment
;
The symmetry employed for this shelxl refinement is uniquely defined
by the following loop, which should always be used as a source of
symmetry information in preference to the above space-group names.
They are only intended as comments.
;
_shelx_estimated_absorpt_t_min 0.606
_shelx_estimated_absorpt_t_max 0.964

loop_
_space_group_symop_operation_xyz
'x, y, z'
'-x+1/2, y+1/2, -z+1/2'
'-x, -y, -z'
'x-1/2, -y-1/2, z-1/2'

loop_
_atom_site_label
_atom_site_type_symbol
_atom_site_fract_x
_atom_site_fract_y
_atom_site_fract_z
_atom_site_U_iso_or_equiv
_atom_site_adp_type
_atom_site_occupancy
_atom_site_site_symmetry_order
_atom_site_calc_flag
_atom_site_refinement_flags_posn
_atom_site_refinement_flags_adp
_atom_site_refinement_flags_occupancy
_atom_site_disorder_assembly
_atom_site_disorder_group
C1 C 0.5467(3) 0.72772(15) 0.7249(3) 0.0266(5) Uani 1 1 d . . . . .
C2 C 0.4888(3) 0.77469(16) 0.8643(3) 0.0317(6) Uani 1 1 d . . . . .
H2 H 0.4392 0.8380 0.8539 0.038 Uiso 1 1 calc R U . . .
C3 C 0.5037(3) 0.72900(17) 1.0183(3) 0.0360(6) Uani 1 1 d . . . . .
H3 H 0.4618 0.7599 1.1144 0.043 Uiso 1 1 calc R U . . .
C4 C 0.5801(3) 0.63784(17) 1.0315(3) 0.0349(6) Uani 1 1 d . . . . .
H4 H 0.5920 0.6068 1.1380 0.042 Uiso 1 1 calc R U . . .
C5 C 0.6398(3) 0.59064(16) 0.8927(3) 0.0322(6) Uani 1 1 d . . . . .
H5 H 0.6939 0.5284 0.9050 0.039 Uiso 1 1 calc R U . . .
C6 C 0.6202(3) 0.63469(15) 0.7347(3) 0.0271(6) Uani 1 1 d . . . . .
C7 C 0.7291(3) 0.49494(16) 0.5982(3) 0.0321(6) Uani 1 1 d . . . . .
H7A H 0.6294 0.4537 0.6324 0.039 Uiso 1 1 calc R U . . .
H7B H 0.8342 0.4862 0.6803 0.039 Uiso 1 1 calc R U . . .
C8 C 0.7760(3) 0.46884(16) 0.4295(3) 0.0333(6) Uani 1 1 d . . . . .
C9 C 0.8148(3) 0.44448(18) 0.2952(3) 0.0406(6) Uani 1 1 d . . . . .
H9 H 0.8459 0.4249 0.1870 0.049 Uiso 1 1 calc R U . . .
N1 N 0.5294(2) 0.78013(14) 0.5652(2) 0.0308(5) Uani 1 1 d . . . . .
O1 O 0.4852(3) 0.73629(13) 0.43573(19) 0.0455(6) Uani 1 1 d . . . . .
O2 O 0.5577(3) 0.86812(12) 0.5695(2) 0.0432(5) Uani 1 1 d . . . . .
O3 O 0.6752(2) 0.59468(11) 0.59103(19) 0.0351(5) Uani 1 1 d . . . . .

loop_
_atom_site_aniso_label
_atom_site_aniso_U_11
_atom_site_aniso_U_22
_atom_site_aniso_U_33
_atom_site_aniso_U_23
_atom_site_aniso_U_13
_atom_site_aniso_U_12
C1 0.0312(11) 0.0275(11) 0.0213(10) 0.0022(8) 0.0028(8) -0.0039(8)
C2 0.0391(12) 0.0292(12) 0.0273(12) -0.0027(9) 0.0071(9) -0.0021(9)
C3 0.0467(14) 0.0383(13) 0.0242(11) -0.0036(10) 0.0103(10) -0.0052(10)
C4 0.0435(13) 0.0387(14) 0.0226(11) 0.0054(9) 0.0027(9) -0.0071(10)
C5 0.0376(11) 0.0292(12) 0.0298(12) 0.0056(9) 0.0017(9) -0.0020(8)
C6 0.0307(10) 0.0279(11) 0.0230(10) -0.0030(8) 0.0050(8) -0.0050(8)
C7 0.0373(11) 0.0273(11) 0.0323(12) 0.0003(9) 0.0056(9) 0.0031(9)
C8 0.0356(11) 0.0274(11) 0.0365(13) -0.0012(9) 0.0004(9) 0.0023(9)
C9 0.0479(13) 0.0382(14) 0.0359(13) -0.0073(10) 0.0037(11) 0.0044(10)
N1 0.0368(10) 0.0313(10) 0.0249(10) 0.0019(8) 0.0062(8) 0.0045(7)
O1 0.0726(13) 0.0409(11) 0.0221(9) -0.0027(7) -0.0026(8) 0.0092(8)
O2 0.0631(12) 0.0301(9) 0.0370(10) 0.0073(7) 0.0075(8) -0.0043(7)
O3 0.0520(10) 0.0268(9) 0.0278(8) 0.0012(6) 0.0121(7) 0.0077(6)

loop_
_atom_type_symbol
_atom_type_description
_atom_type_scat_dispersion_real
_atom_type_scat_dispersion_imag
_atom_type_scat_source
C C 0.0181 0.0091 'International Tables Vol C Tables 4.2.6.8 and 6.1.1.4'
H H 0.0000 0.0000 'International Tables Vol C Tables 4.2.6.8 and 6.1.1.4'
N N 0.0311 0.0180 'International Tables Vol C Tables 4.2.6.8 and 6.1.1.4'
O O 0.0492 0.0322 'International Tables Vol C Tables 4.2.6.8 and 6.1.1.4'

loop_
_geom_angle_atom_site_label_1
_geom_angle_atom_site_label_2
_geom_angle_atom_site_label_3
_geom_angle
_geom_angle_site_symmetry_1
_geom_angle_site_symmetry_3
_geom_angle_publ_flag
C2 C1 C6 122.04(19) . . ?
C2 C1 N1 117.2(2) . . ?
C6 C1 N1 120.77(18) . . ?
C3 C2 C1 119.6(2) . . ?
C3 C2 H2 120.2 . . ?
C1 C2 H2 120.2 . . ?
C2 C3 C4 119.3(2) . . ?
C2 C3 H3 120.3 . . ?
C4 C3 H3 120.3 . . ?
C3 C4 C5 121.4(2) . . ?
C3 C4 H4 119.3 . . ?
C5 C4 H4 119.3 . . ?
C4 C5 C6 119.9(2) . . ?
C4 C5 H5 120.0 . . ?
C6 C5 H5 120.0 . . ?
O3 C6 C1 117.85(18) . . ?
O3 C6 C5 124.4(2) . . ?
C1 C6 C5 117.65(19) . . ?
O3 C7 C8 106.59(17) . . ?
O3 C7 H7A 110.4 . . ?
C8 C7 H7A 110.4 . . ?
O3 C7 H7B 110.4 . . ?
C8 C7 H7B 110.4 . . ?
H7A C7 H7B 108.6 . . ?
C9 C8 C7 177.7(2) . . ?
C8 C9 H9 180.0 . . ?
O1 N1 O2 123.12(18) . . ?
O1 N1 C1 119.6(2) . . ?
O2 N1 C1 117.30(17) . . ?
C6 O3 C7 117.15(16) . . ?

loop_
_geom_bond_atom_site_label_1
_geom_bond_atom_site_label_2
_geom_bond_distance
_geom_bond_site_symmetry_2
_geom_bond_publ_flag
C1 C2 1.384(3) . ?
C1 C6 1.395(3) . ?
C1 N1 1.463(3) . ?
C2 C3 1.378(3) . ?
C2 H2 0.9500 . ?
C3 C4 1.381(3) . ?
C3 H3 0.9500 . ?
C4 C5 1.387(3) . ?
C4 H4 0.9500 . ?
C5 C6 1.398(3) . ?
C5 H5 0.9500 . ?
C6 O3 1.362(2) . ?
C7 O3 1.433(3) . ?
C7 C8 1.461(3) . ?
C7 H7A 0.9900 . ?
C7 H7B 0.9900 . ?
C8 C9 1.180(3) . ?
C9 H9 0.9500 . ?
N1 O1 1.221(3) . ?
N1 O2 1.232(3) . ?
